data_7129075
loop_
_publ_author_name
'Guo, Zhifang'
'Blair, Victoria L.'
'Deacon, Glen B.'
'Junk, Peter C.'

_publ_section_title
;
 A simple one-pot route to stable formamidinatoiodidolanthanoid(III)
 complexes from lanthanoid metals.
;
_journal_issue 87
_journal_name_full 'Chemical communications (Cambridge, England)'
_journal_page_first 11513
_journal_page_last 11516
_journal_paper_doi 10.1039/d1cc04080d
_journal_volume 57
_journal_year 2021
_chemical_formula_moiety 'C34 H30 F8 I Lu N4 O2'
_chemical_formula_sum 'C34 H30 F8 I Lu N4 O2'
_chemical_formula_weight 980.49
_space_group_crystal_system monoclinic
_space_group_IT_number 15
_space_group_name_Hall '-C 2yc'
_space_group_name_H-M_alt 'C 1 2/c 1'
_atom_sites_solution_hydrogens geom
_audit_creation_date 2021-09-03
_audit_creation_method
;
Olex2 1.3
(compiled 2020.11.12 svn.r5f609507 for OlexSys, GUI svn.r6272)
;
_audit_update_record
;
2021-10-04 deposited with the CCDC.	2021-10-08 downloaded from the CCDC.
;
_cell_angle_alpha 90
_cell_angle_beta 106.55(3)
_cell_angle_gamma 90
_cell_formula_units_Z 4
_cell_length_a 15.937(3)
_cell_length_b 11.807(2)
_cell_length_c 18.619(4)
_cell_measurement_reflns_used 4760
_cell_measurement_temperature 100(2)
_cell_measurement_theta_max 32
_cell_measurement_theta_min 2
_cell_volume 3358.4(12)
_computing_cell_refinement 'XDS (Kabsch, 1993)'
_computing_data_collection 'BluIce (McPhillips, 2002)'
_computing_data_reduction 'XDS (Kabsch, 1993)'
_computing_molecular_graphics 'Olex2 1.3 (Dolomanov et al., 2009)'
_computing_publication_material 'Olex2 1.3 (Dolomanov et al., 2009)'
_computing_structure_refinement 'SHELXL 2018/3 (Sheldrick, 2015)'
_computing_structure_solution 'SHELXT 2018/2 (Sheldrick, 2018)'
_diffrn_ambient_temperature 100(2)
_diffrn_measured_fraction_theta_full 0.996
_diffrn_measured_fraction_theta_max 0.822
_diffrn_measurement_device_type 'ADSC Quantum 210r'
_diffrn_measurement_method 'Phi Scan'
_diffrn_radiation_monochromator 'Silicon Double Crystal'
_diffrn_radiation_type Synchrotron
_diffrn_radiation_wavelength 0.71073
_diffrn_reflns_av_R_equivalents 0.0198
_diffrn_reflns_av_unetI/netI 0.0126
_diffrn_reflns_Laue_measured_fraction_full 0.996
_diffrn_reflns_Laue_measured_fraction_max 0.822
_diffrn_reflns_limit_h_max 23
_diffrn_reflns_limit_h_min -23
_diffrn_reflns_limit_k_max 17
_diffrn_reflns_limit_k_min -17
_diffrn_reflns_limit_l_max 24
_diffrn_reflns_limit_l_min -24
_diffrn_reflns_number 30283
_diffrn_reflns_point_group_measured_fraction_full 0.996
_diffrn_reflns_point_group_measured_fraction_max 0.822
_diffrn_reflns_theta_full 25.242
_diffrn_reflns_theta_max 31.882
_diffrn_reflns_theta_min 2.278
_diffrn_source 'MX1 Beamline Australian Synchrotron'
_exptl_absorpt_coefficient_mu 3.942
_exptl_absorpt_correction_T_max 0.747
_exptl_absorpt_correction_T_min 0.623
_exptl_absorpt_correction_type multi-scan
_exptl_absorpt_process_details 'XDS(Kabsch, 1993)'
_exptl_crystal_colour colourless
_exptl_crystal_colour_primary colourless
_exptl_crystal_density_diffrn 1.939
_exptl_crystal_density_method 'not measured'
_exptl_crystal_description block
_exptl_crystal_F_000 1896
_exptl_crystal_size_max 0.2
_exptl_crystal_size_mid 0.16
_exptl_crystal_size_min 0.12
_refine_diff_density_max 1.375
_refine_diff_density_min -1.567
_refine_diff_density_rms 0.151
_refine_ls_extinction_coef 0.00379(13)
_refine_ls_extinction_expression Fc^*^=kFc[1+0.001xFc^2^\l^3^/sin(2\q)]^-1/4^
_refine_ls_extinction_method 'SHELXL-2018/3 (Sheldrick 2018)'
_refine_ls_goodness_of_fit_ref 1.091
_refine_ls_hydrogen_treatment constr
_refine_ls_matrix_type full
_refine_ls_number_parameters 228
_refine_ls_number_reflns 4760
_refine_ls_number_restraints 0
_refine_ls_restrained_S_all 1.091
_refine_ls_R_factor_all 0.0269
_refine_ls_R_factor_gt 0.0251
_refine_ls_shift/su_max 0.001
_refine_ls_shift/su_mean 0.000
_refine_ls_structure_factor_coef Fsqd
_refine_ls_weighting_details 'w=1/[\s^2^(Fo^2^)+(0.0439P)^2^+8.7855P] where P=(Fo^2^+2Fc^2^)/3'
_refine_ls_weighting_scheme calc
_refine_ls_wR_factor_gt 0.0683
_refine_ls_wR_factor_ref 0.0694
_reflns_Friedel_coverage 0.000
_reflns_number_gt 4461
_reflns_number_total 4760
_reflns_threshold_expression 'I > 2\s(I)'
_cod_data_source_file d1cc04080d2.cif
_cod_data_source_block 1
_cod_depositor_comments
;
The following automatic conversions were performed:

data item '_exptl_absorpt_correction_type' value 'Multi-Scan' was
changed to 'multi-scan' in accordance with the
/home/data/users/saulius/crontab/automatic-downloads/rss-feeds/RSC/lib/dictionaries/cif_core.dic
dictionary named 'cif_core.dic' version 2.4.2 last updated on
2011-04-26.

Automatic conversion script
Id: cif_fix_values 7556 2019-12-06 15:28:31Z antanas 

 Adding full bibliography for 7129070--7129084.cif.
;
_cod_original_cell_volume 3358.2(13)
_cod_database_code 7129075
_shelx_shelxl_version_number 2018/3
_shelx_space_group_comment
;
The symmetry employed for this shelxl refinement is uniquely defined
by the following loop, which should always be used as a source of
symmetry information in preference to the above space-group names.
They are only intended as comments.
;
_shelx_estimated_absorpt_t_max 0.649
_shelx_estimated_absorpt_t_min 0.506
_olex2_refinement_description
;
1. Others
 Fixed Sof: Lu1(0.5) I1(0.5)
 Fixed U12: Lu1(0) I1(0)
 Fixed U23: Lu1(0) I1(0)
 Fixed Uiso: H12(0.029) H7(0.024) H11(0.031) H16A(0.037) H16B(0.037) H10(0.03)
 H4(0.038) H14A(0.033) H14B(0.033) H17A(0.032) H17B(0.032) H2(0.038) H3(0.041)
 H15A(0.043) H15B(0.043)
 Fixed X: Lu1(0.5) H12(0.49764) H7(0.413082) H11(0.349869) H16A(0.261629)
 H16B(0.209856) H10(0.250034) H4(0.556016) H14A(0.271396) H14B(0.287277)
 H17A(0.3741) H17B(0.316386) H2(0.299739) H3(0.415345) H15A(0.167202)
 H15B(0.166815) I1(0.5)
 Fixed Y: H12(1.012923) H7(0.58497) H11(1.051874) H16A(0.697853)
 H16B(0.656306) H10(0.902277) H4(0.152539) H14A(0.388613) H14B(0.48627)
 H17A(0.630233) H17B(0.524169) H2(0.237896) H3(0.112409) H15A(0.570189)
 H15B(0.489606)
 Fixed Z: Lu1(0.75) H12(0.663215) H7(0.549896) H11(0.600239) H16A(0.732146)
 H16B(0.790349) H10(0.563512) H4(0.520861) H14A(0.697402) H14B(0.642457)
 H17A(0.831003) H17B(0.844051) H2(0.440192) H3(0.444373) H15A(0.657171)
 H15B(0.726954) I1(0.75)
;
_olex2_submission_special_instructions 'No special instructions were received'

loop_
_space_group_symop_operation_xyz
'x, y, z'
'-x, y, -z+1/2'
'x+1/2, y+1/2, z'
'-x+1/2, y+1/2, -z+1/2'
'-x, -y, -z'
'x, -y, z-1/2'
'-x+1/2, -y+1/2, -z'
'x+1/2, -y+1/2, z-1/2'

loop_
_atom_site_label
_atom_site_type_symbol
_atom_site_fract_x
_atom_site_fract_y
_atom_site_fract_z
_atom_site_U_iso_or_equiv
_atom_site_adp_type
_atom_site_occupancy
_atom_site_site_symmetry_order
_atom_site_calc_flag
_atom_site_refinement_flags_posn
_atom_site_refinement_flags_adp
_atom_site_refinement_flags_occupancy
_atom_site_disorder_assembly
_atom_site_disorder_group
Lu1 Lu 0.500000 0.49397(2) 0.750000 0.01626(6) Uani 1 2 d S T P . .
F3 F 0.56767(10) 0.81905(14) 0.69532(9) 0.0244(3) Uani 1 1 d . . . . .
F4 F 0.28095(11) 0.69193(14) 0.58204(10) 0.0272(3) Uani 1 1 d . . . . .
F2 F 0.60326(12) 0.32092(16) 0.60870(11) 0.0328(4) Uani 1 1 d . . . . .
F1 F 0.30535(12) 0.41666(15) 0.51732(10) 0.0325(4) Uani 1 1 d . . . . .
N2 N 0.45670(15) 0.63898(17) 0.65567(13) 0.0203(4) Uani 1 1 d . . . . .
O1 O 0.35816(14) 0.50825(15) 0.75075(12) 0.0234(4) Uani 1 1 d . . . . .
C13 C 0.48213(17) 0.8418(2) 0.66072(14) 0.0210(4) Uani 1 1 d . . . . .
N1 N 0.46978(15) 0.46063(19) 0.61986(12) 0.0217(4) Uani 1 1 d . . . . .
C12 C 0.45665(18) 0.9531(2) 0.64750(15) 0.0241(5) Uani 1 1 d . . . . .
H12 H 0.497640 1.012923 0.663215 0.029 Uiso 1 1 calc R U . . .
C8 C 0.42621(17) 0.7502(2) 0.63968(14) 0.0199(4) Uani 1 1 d . . . . .
C7 C 0.44185(16) 0.5648(2) 0.60031(14) 0.0202(4) Uani 1 1 d . . . . .
H7 H 0.413082 0.584970 0.549896 0.024 Uiso 1 1 calc R U . . .
C11 C 0.3690(2) 0.9758(2) 0.61042(17) 0.0260(5) Uani 1 1 d . . . . .
H11 H 0.349869 1.051874 0.600239 0.031 Uiso 1 1 calc R U . . .
C9 C 0.33934(17) 0.7779(2) 0.60330(15) 0.0218(5) Uani 1 1 d . . . . .
C6 C 0.4548(2) 0.3728(2) 0.56733(15) 0.0222(5) Uani 1 1 d . . . . .
C16 C 0.2475(2) 0.6316(2) 0.7591(2) 0.0311(6) Uani 1 1 d . . . . .
H16A H 0.261629 0.697853 0.732146 0.037 Uiso 1 1 calc R U . . .
H16B H 0.209856 0.656306 0.790349 0.037 Uiso 1 1 calc R U . . .
C10 C 0.30985(19) 0.8875(2) 0.58842(15) 0.0247(5) Uani 1 1 d . . . . .
H10 H 0.250034 0.902277 0.563512 0.030 Uiso 1 1 calc R U . . .
C1 C 0.3733(2) 0.3460(2) 0.51809(15) 0.0260(5) Uani 1 1 d . . . . .
C5 C 0.52147(19) 0.2975(2) 0.56502(15) 0.0255(5) Uani 1 1 d . . . . .
C4 C 0.5086(2) 0.2016(2) 0.52018(18) 0.0319(6) Uani 1 1 d . . . . .
H4 H 0.556016 0.152539 0.520861 0.038 Uiso 1 1 calc R U . . .
C14 C 0.28072(18) 0.4709(3) 0.69285(17) 0.0279(5) Uani 1 1 d . . . . .
H14A H 0.271396 0.388613 0.697402 0.033 Uiso 1 1 calc R U . . .
H14B H 0.287277 0.486270 0.642457 0.033 Uiso 1 1 calc R U . . .
C17 C 0.32927(18) 0.5740(2) 0.80577(16) 0.0263(5) Uani 1 1 d . . . . .
H17A H 0.374100 0.630233 0.831003 0.032 Uiso 1 1 calc R U . . .
H17B H 0.316386 0.524169 0.844051 0.032 Uiso 1 1 calc R U . . .
C2 C 0.3567(2) 0.2521(2) 0.47237(16) 0.0314(6) Uani 1 1 d . . . . .
H2 H 0.299739 0.237896 0.440192 0.038 Uiso 1 1 calc R U . . .
C3 C 0.4255(3) 0.1787(3) 0.47451(17) 0.0344(7) Uani 1 1 d . . . . .
H3 H 0.415345 0.112409 0.444373 0.041 Uiso 1 1 calc R U . . .
C15 C 0.2038(2) 0.5381(3) 0.7050(2) 0.0361(7) Uani 1 1 d . . . . .
H15A H 0.167202 0.570189 0.657171 0.043 Uiso 1 1 calc R U . . .
H15B H 0.166815 0.489606 0.726954 0.043 Uiso 1 1 calc R U . . .
I1 I 0.500000 0.24195(2) 0.750000 0.02336(7) Uani 1 2 d S T P . .

loop_
_atom_site_aniso_label
_atom_site_aniso_U_11
_atom_site_aniso_U_22
_atom_site_aniso_U_33
_atom_site_aniso_U_23
_atom_site_aniso_U_13
_atom_site_aniso_U_12
Lu1 0.01696(8) 0.01066(8) 0.01990(9) 0.000 0.00320(5) 0.000
F3 0.0210(7) 0.0206(7) 0.0290(8) 0.0003(6) 0.0028(6) -0.0007(6)
F4 0.0228(7) 0.0198(7) 0.0353(8) -0.0018(6) 0.0021(6) -0.0032(6)
F2 0.0289(8) 0.0285(9) 0.0427(10) -0.0023(7) 0.0130(7) 0.0036(7)
F1 0.0312(8) 0.0255(9) 0.0344(9) -0.0034(7) -0.0010(7) 0.0014(7)
N2 0.0229(10) 0.0139(9) 0.0221(10) 0.0003(7) 0.0030(8) 0.0012(8)
O1 0.0212(9) 0.0212(9) 0.0276(10) -0.0033(6) 0.0067(7) -0.0002(7)
C13 0.0209(11) 0.0190(11) 0.0218(11) 0.0004(9) 0.0038(8) 0.0013(10)
N1 0.0253(10) 0.0140(9) 0.0243(10) -0.0014(8) 0.0047(8) 0.0009(9)
C12 0.0299(13) 0.0146(11) 0.0281(12) -0.0006(9) 0.0084(10) -0.0010(10)
C8 0.0247(11) 0.0122(10) 0.0225(10) -0.0005(8) 0.0062(9) 0.0011(9)
C7 0.0214(10) 0.0171(10) 0.0208(10) 0.0028(8) 0.0041(8) -0.0003(9)
C11 0.0340(14) 0.0148(10) 0.0296(13) 0.0001(9) 0.0095(11) 0.0036(11)
C9 0.0231(11) 0.0157(10) 0.0254(11) -0.0006(8) 0.0051(9) -0.0011(10)
C6 0.0320(13) 0.0133(11) 0.0222(12) -0.0002(7) 0.0092(10) -0.0012(9)
C16 0.0236(13) 0.0258(14) 0.0440(17) -0.0020(11) 0.0099(12) 0.0048(11)
C10 0.0261(12) 0.0194(11) 0.0272(12) 0.0009(9) 0.0053(10) 0.0049(10)
C1 0.0350(14) 0.0187(11) 0.0230(12) 0.0003(9) 0.0063(10) -0.0011(11)
C5 0.0335(13) 0.0187(11) 0.0277(12) 0.0009(9) 0.0143(10) -0.0003(11)
C4 0.0500(18) 0.0192(12) 0.0340(14) -0.0016(10) 0.0240(13) 0.0021(12)
C14 0.0210(12) 0.0267(13) 0.0339(14) -0.0040(11) 0.0047(10) -0.0033(11)
C17 0.0227(11) 0.0253(12) 0.0325(13) -0.0054(10) 0.0104(10) 0.0009(10)
C2 0.0451(16) 0.0240(13) 0.0246(12) -0.0040(10) 0.0092(11) -0.0084(12)
C3 0.059(2) 0.0212(13) 0.0284(13) -0.0072(10) 0.0219(13) -0.0087(13)
C15 0.0200(12) 0.0411(17) 0.0450(17) -0.0056(14) 0.0057(11) -0.0003(13)
I1 0.03304(13) 0.01163(10) 0.02664(12) 0.000 0.01049(9) 0.000

loop_
_atom_type_symbol
_atom_type_description
_atom_type_scat_dispersion_real
_atom_type_scat_dispersion_imag
_atom_type_scat_source
C C 0.0033 0.0016 'International Tables Vol C Tables 4.2.6.8 and 6.1.1.4'
H H 0.0000 0.0000 'International Tables Vol C Tables 4.2.6.8 and 6.1.1.4'
F F 0.0171 0.0103 'International Tables Vol C Tables 4.2.6.8 and 6.1.1.4'
I I -0.4742 1.8119 'International Tables Vol C Tables 4.2.6.8 and 6.1.1.4'
Lu Lu -0.4720 5.8584 'International Tables Vol C Tables 4.2.6.8 and 6.1.1.4'
N N 0.0061 0.0033 'International Tables Vol C Tables 4.2.6.8 and 6.1.1.4'
O O 0.0106 0.0060 'International Tables Vol C Tables 4.2.6.8 and 6.1.1.4'

loop_
_geom_angle_atom_site_label_1
_geom_angle_atom_site_label_2
_geom_angle_atom_site_label_3
_geom_angle
_geom_angle_site_symmetry_1
_geom_angle_site_symmetry_3
_geom_angle_publ_flag
N2 Lu1 N2 89.40(10) 2_656 . ?
N2 Lu1 C7 28.09(7) 2_656 2_656 ?
N2 Lu1 C7 117.24(8) . 2_656 ?
N2 Lu1 I1 135.30(5) 2_656 . ?
N2 Lu1 I1 135.30(5) . . ?
O1 Lu1 N2 91.24(8) 2_656 . ?
O1 Lu1 N2 82.69(8) . . ?
O1 Lu1 N2 82.69(8) 2_656 2_656 ?
O1 Lu1 N2 91.24(8) . 2_656 ?
O1 Lu1 O1 171.48(9) 2_656 . ?
O1 Lu1 N1 96.09(8) 2_656 2_656 ?
O1 Lu1 N1 85.33(8) . 2_656 ?
O1 Lu1 N1 85.33(8) 2_656 . ?
O1 Lu1 N1 96.09(8) . . ?
O1 Lu1 C7 91.12(8) . 2_656 ?
O1 Lu1 C7 86.34(8) 2_656 2_656 ?
O1 Lu1 I1 94.26(5) . . ?
O1 Lu1 I1 94.26(5) 2_656 . ?
N1 Lu1 N2 142.92(8) . 2_656 ?
N1 Lu1 N2 55.86(8) . . ?
N1 Lu1 N2 55.86(8) 2_656 2_656 ?
N1 Lu1 N2 142.92(8) 2_656 . ?
N1 Lu1 N1 160.84(11) . 2_656 ?
N1 Lu1 C7 169.01(8) . 2_656 ?
N1 Lu1 C7 28.08(8) 2_656 2_656 ?
N1 Lu1 I1 80.42(6) . . ?
N1 Lu1 I1 80.42(6) 2_656 . ?
C7 Lu1 I1 107.37(5) 2_656 . ?
C8 N2 Lu1 146.13(17) . . ?
C7 N2 Lu1 92.78(15) . . ?
C7 N2 C8 118.7(2) . . ?
C14 O1 Lu1 127.44(17) . . ?
C14 O1 C17 108.1(2) . . ?
C17 O1 Lu1 123.85(16) . . ?
F3 C13 C12 118.6(2) . . ?
F3 C13 C8 117.2(2) . . ?
C12 C13 C8 124.1(2) . . ?
C7 N1 Lu1 94.67(16) . . ?
C7 N1 C6 121.3(2) . . ?
C6 N1 Lu1 141.66(18) . . ?
C13 C12 H12 120.8 . . ?
C13 C12 C11 118.3(2) . . ?
C11 C12 H12 120.8 . . ?
C13 C8 N2 121.0(2) . . ?
C13 C8 C9 115.1(2) . . ?
C9 C8 N2 123.9(2) . . ?
N2 C7 N1 115.5(2) . . ?
N2 C7 H7 122.3 . . ?
N1 C7 H7 122.3 . . ?
C12 C11 H11 120.0 . . ?
C10 C11 C12 120.1(3) . . ?
C10 C11 H11 120.0 . . ?
F4 C9 C8 118.0(2) . . ?
F4 C9 C10 118.5(2) . . ?
C10 C9 C8 123.5(2) . . ?
C1 C6 N1 124.7(3) . . ?
C5 C6 N1 121.0(3) . . ?
C5 C6 C1 114.1(2) . . ?
H16A C16 H16B 109.2 . . ?
C17 C16 H16A 111.3 . . ?
C17 C16 H16B 111.3 . . ?
C17 C16 C15 102.2(2) . . ?
C15 C16 H16A 111.3 . . ?
C15 C16 H16B 111.3 . . ?
C11 C10 H10 120.6 . . ?
C9 C10 C11 118.8(3) . . ?
C9 C10 H10 120.6 . . ?
F1 C1 C6 117.1(2) . . ?
F1 C1 C2 118.3(3) . . ?
C2 C1 C6 124.6(3) . . ?
F2 C5 C6 117.5(2) . . ?
F2 C5 C4 118.8(3) . . ?
C4 C5 C6 123.7(3) . . ?
C5 C4 H4 120.6 . . ?
C3 C4 C5 118.8(3) . . ?
C3 C4 H4 120.6 . . ?
O1 C14 H14A 110.5 . . ?
O1 C14 H14B 110.5 . . ?
O1 C14 C15 106.2(2) . . ?
H14A C14 H14B 108.7 . . ?
C15 C14 H14A 110.5 . . ?
C15 C14 H14B 110.5 . . ?
O1 C17 C16 103.3(2) . . ?
O1 C17 H17A 111.1 . . ?
O1 C17 H17B 111.1 . . ?
C16 C17 H17A 111.1 . . ?
C16 C17 H17B 111.1 . . ?
H17A C17 H17B 109.1 . . ?
C1 C2 H2 120.9 . . ?
C1 C2 C3 118.3(3) . . ?
C3 C2 H2 120.9 . . ?
C4 C3 C2 120.4(3) . . ?
C4 C3 H3 119.8 . . ?
C2 C3 H3 119.8 . . ?
C16 C15 C14 103.9(2) . . ?
C16 C15 H15A 111.0 . . ?
C16 C15 H15B 111.0 . . ?
C14 C15 H15A 111.0 . . ?
C14 C15 H15B 111.0 . . ?
H15A C15 H15B 109.0 . . ?

loop_
_geom_bond_atom_site_label_1
_geom_bond_atom_site_label_2
_geom_bond_distance
_geom_bond_site_symmetry_2
_geom_bond_publ_flag
Lu1 N2 2.409(2) 2_656 ?
Lu1 N2 2.409(2) . ?
Lu1 O1 2.271(2) . ?
Lu1 O1 2.271(2) 2_656 ?
Lu1 N1 2.365(2) . ?
Lu1 N1 2.365(2) 2_656 ?
Lu1 C7 2.803(3) 2_656 ?
Lu1 I1 2.9755(7) . ?
F3 C13 1.358(3) . ?
F4 C9 1.358(3) . ?
F2 C5 1.354(3) . ?
F1 C1 1.364(3) . ?
N2 C8 1.403(3) . ?
N2 C7 1.321(3) . ?
O1 C14 1.457(3) . ?
O1 C17 1.461(3) . ?
C13 C12 1.377(4) . ?
C13 C8 1.385(4) . ?
N1 C7 1.324(3) . ?
N1 C6 1.399(3) . ?
C12 H12 0.9500 . ?
C12 C11 1.396(4) . ?
C8 C9 1.396(4) . ?
C7 H7 0.9500 . ?
C11 H11 0.9500 . ?
C11 C10 1.387(4) . ?
C9 C10 1.377(4) . ?
C6 C1 1.396(4) . ?
C6 C5 1.395(4) . ?
C16 H16A 0.9900 . ?
C16 H16B 0.9900 . ?
C16 C17 1.507(4) . ?
C16 C15 1.524(5) . ?
C10 H10 0.9500 . ?
C1 C2 1.376(4) . ?
C5 C4 1.386(4) . ?
C4 H4 0.9500 . ?
C4 C3 1.381(5) . ?
C14 H14A 0.9900 . ?
C14 H14B 0.9900 . ?
C14 C15 1.529(4) . ?
C17 H17A 0.9900 . ?
C17 H17B 0.9900 . ?
C2 H2 0.9500 . ?
C2 C3 1.388(5) . ?
C3 H3 0.9500 . ?
C15 H15A 0.9900 . ?
C15 H15B 0.9900 . ?

loop_
_geom_torsion_atom_site_label_1
_geom_torsion_atom_site_label_2
_geom_torsion_atom_site_label_3
_geom_torsion_atom_site_label_4
_geom_torsion
_geom_torsion_site_symmetry_1
_geom_torsion_site_symmetry_2
_geom_torsion_site_symmetry_3
_geom_torsion_site_symmetry_4
_geom_torsion_publ_flag
Lu1 N2 C8 C13 77.1(4) . . . . ?
Lu1 N2 C8 C9 -101.9(3) . . . . ?
Lu1 N2 C7 N1 -10.7(2) . . . . ?
Lu1 O1 C14 C15 -158.7(2) . . . . ?
Lu1 O1 C17 C16 138.09(18) . . . . ?
Lu1 N1 C7 N2 11.0(2) . . . . ?
Lu1 N1 C6 C1 106.4(3) . . . . ?
Lu1 N1 C6 C5 -67.8(4) . . . . ?
F3 C13 C12 C11 178.6(2) . . . . ?
F3 C13 C8 N2 1.8(4) . . . . ?
F3 C13 C8 C9 -179.0(2) . . . . ?
F4 C9 C10 C11 179.6(2) . . . . ?
F2 C5 C4 C3 -178.8(3) . . . . ?
F1 C1 C2 C3 -178.5(3) . . . . ?
N2 C8 C9 F4 -0.1(4) . . . . ?
N2 C8 C9 C10 179.4(3) . . . . ?
O1 C14 C15 C16 13.3(3) . . . . ?
C13 C12 C11 C10 0.5(4) . . . . ?
C13 C8 C9 F4 -179.2(2) . . . . ?
C13 C8 C9 C10 0.3(4) . . . . ?
N1 C6 C1 F1 5.7(4) . . . . ?
N1 C6 C1 C2 -172.4(3) . . . . ?
N1 C6 C5 F2 -8.2(4) . . . . ?
N1 C6 C5 C4 172.6(3) . . . . ?
C12 C13 C8 N2 -179.4(2) . . . . ?
C12 C13 C8 C9 -0.3(4) . . . . ?
C12 C11 C10 C9 -0.5(4) . . . . ?
C8 N2 C7 N1 -177.8(2) . . . . ?
C8 C13 C12 C11 -0.2(4) . . . . ?
C8 C9 C10 C11 0.1(4) . . . . ?
C7 N2 C8 C13 -126.6(3) . . . . ?
C7 N2 C8 C9 54.3(4) . . . . ?
C7 N1 C6 C1 -51.0(4) . . . . ?
C7 N1 C6 C5 134.8(3) . . . . ?
C6 N1 C7 N2 177.1(2) . . . . ?
C6 C1 C2 C3 -0.5(4) . . . . ?
C6 C5 C4 C3 0.5(4) . . . . ?
C1 C6 C5 F2 177.0(2) . . . . ?
C1 C6 C5 C4 -2.3(4) . . . . ?
C1 C2 C3 C4 -1.5(4) . . . . ?
C5 C6 C1 F1 -179.7(2) . . . . ?
C5 C6 C1 C2 2.3(4) . . . . ?
C5 C4 C3 C2 1.5(4) . . . . ?
C14 O1 C17 C16 -33.4(3) . . . . ?
C17 O1 C14 C15 12.3(3) . . . . ?
C17 C16 C15 C14 -32.8(3) . . . . ?
C15 C16 C17 O1 40.6(3) . . . . ?
